data_7239518
loop_
_publ_author_name
'Lin, Qiu-Han'
'Li, Yu-Chuan'
'Qi, Cai'
'Liu, Wei'
'Wang, Yuan'
'Pang, Si-Ping'

_publ_section_title
;
 Nitrogen-rich salts based on 5-hydrazino-1H-tetrazole: a new family of
 high-density energetic materials
;
_journal_issue 23
_journal_name_full 'Journal of Materials Chemistry A'
_journal_page_first 6776
_journal_paper_doi 10.1039/c3ta10503b
_journal_volume 1
_journal_year 2013
_chemical_formula_sum 'C H5 N7 O3'
_chemical_formula_weight 163.12
_space_group_IT_number 14
_space_group_name_Hall '-P 2ybc'
_space_group_name_H-M_alt 'P 1 21/c 1'
_symmetry_cell_setting monoclinic
_symmetry_space_group_name_H-M 'P 1 21/c 1'
_atom_sites_solution_hydrogens difmap
_atom_sites_solution_primary direct
_atom_sites_solution_secondary difmap
_audit_creation_method SHELXL-97
_cell_angle_alpha 90.00
_cell_angle_beta 90.211(6)
_cell_angle_gamma 90.00
_cell_formula_units_Z 4
_cell_length_a 11.907(5)
_cell_length_b 5.0089(19)
_cell_length_c 9.905(4)
_cell_measurement_reflns_used 1303
_cell_measurement_temperature 153(2)
_cell_measurement_theta_max 30.152
_cell_measurement_theta_min 2.056
_cell_volume 590.7(4)
_computing_cell_refinement 'CrystalClear (Rigaku Inc., 2008)'
_computing_data_collection 'CrystalClear (Rigaku Inc., 2008)'
_computing_data_reduction 'CrystalClear (Rigaku Inc., 2008)'
_computing_structure_refinement 'SHELXL-97 (Sheldrick, 1997)'
_computing_structure_solution 'SHELXS-97 (Sheldrick, 1990)'
_diffrn_ambient_temperature 153(2)
_diffrn_detector_area_resol_mean 28.5714
_diffrn_measured_fraction_theta_full 0.981
_diffrn_measured_fraction_theta_max 0.981
_diffrn_measurement_device_type AFC10/Saturn724+
_diffrn_measurement_method 'phi and omega scans'
_diffrn_radiation_monochromator graphite
_diffrn_radiation_source 'Rotating Anode'
_diffrn_radiation_type MoK\a
_diffrn_radiation_wavelength 0.71073
_diffrn_reflns_av_R_equivalents 0.0263
_diffrn_reflns_av_sigmaI/netI 0.0311
_diffrn_reflns_limit_h_max 16
_diffrn_reflns_limit_h_min -15
_diffrn_reflns_limit_k_max 5
_diffrn_reflns_limit_k_min -6
_diffrn_reflns_limit_l_max 13
_diffrn_reflns_limit_l_min -13
_diffrn_reflns_number 4593
_diffrn_reflns_theta_full 30.00
_diffrn_reflns_theta_max 30.00
_diffrn_reflns_theta_min 3.42
_diffrn_standards_decay_% 0
_diffrn_standards_interval_count 0
_diffrn_standards_interval_time 0
_diffrn_standards_number 0
_exptl_absorpt_coefficient_mu 0.169
_exptl_absorpt_correction_T_max 0.9866
_exptl_absorpt_correction_T_min 0.9056
_exptl_absorpt_correction_type Multi-scans
_exptl_crystal_colour Colorless
_exptl_crystal_density_diffrn 1.834
_exptl_crystal_density_method 'not measured'
_exptl_crystal_description Prism
_exptl_crystal_F_000 336
_exptl_crystal_size_max 0.60
_exptl_crystal_size_mid 0.28
_exptl_crystal_size_min 0.08
_refine_diff_density_max 0.253
_refine_diff_density_min -0.237
_refine_diff_density_rms 0.050
_refine_ls_extinction_coef 0.0035(19)
_refine_ls_extinction_expression Fc^*^=kFc[1+0.001xFc^2^\l^3^/sin(2\q)]^-1/4^
_refine_ls_extinction_method SHELXL
_refine_ls_goodness_of_fit_ref 1.000
_refine_ls_hydrogen_treatment X,Y,Z,Ueq
_refine_ls_matrix_type full
_refine_ls_number_parameters 121
_refine_ls_number_reflns 1675
_refine_ls_number_restraints 0
_refine_ls_restrained_S_all 1.000
_refine_ls_R_factor_all 0.0421
_refine_ls_R_factor_gt 0.0334
_refine_ls_shift/su_max 0.000
_refine_ls_shift/su_mean 0.000
_refine_ls_structure_factor_coef Fsqd
_refine_ls_weighting_details 'calc w=1/[\s^2^(Fo^2^)+(0.0406P)^2^+0.1560P] where P=(Fo^2^+2Fc^2^)/3'
_refine_ls_weighting_scheme calc
_refine_ls_wR_factor_gt 0.0840
_refine_ls_wR_factor_ref 0.0881
_reflns_number_gt 1358
_reflns_number_total 1675
_reflns_threshold_expression >2sigma(I)
_cod_data_source_file c3ta10503b.txt
_cod_data_source_block bo1561
_cod_depositor_comments
;
The following automatic conversions were performed:

data item '_symmetry_cell_setting' value 'Monoclinic' was changed to
'monoclinic' in accordance with the
/home/saulius/struct/COD-crude-data/automatic-downloads/DataCite-retrospective/RSC/depositions/lib/dictionaries/cif_core.dic
dictionary named 'cif_core.dic' version 2.4.2 last updated on
2011-04-26.

Automatic conversion script
Id: cif_fix_values 6909 2019-04-08 15:41:33Z antanas 
;
_cod_original_cell_volume 590.8(4)
_cod_original_sg_symbol_H-M P2(1)/c
_cod_database_code 7239518

loop_
_symmetry_equiv_pos_as_xyz
'x, y, z'
'-x, y+1/2, -z+1/2'
'-x, -y, -z'
'x, -y-1/2, z-1/2'

loop_
_atom_site_label
_atom_site_type_symbol
_atom_site_fract_x
_atom_site_fract_y
_atom_site_fract_z
_atom_site_U_iso_or_equiv
_atom_site_adp_type
_atom_site_occupancy
_atom_site_symmetry_multiplicity
_atom_site_calc_flag
O1 O 0.08680(8) 1.38426(19) 0.89946(9) 0.0250(2) Uani 1 1 d
O2 O 0.06905(8) 0.97253(18) 0.83765(9) 0.0237(2) Uani 1 1 d
O3 O 0.17115(8) 1.2398(2) 0.71989(9) 0.0270(2) Uani 1 1 d
N1 N 0.32041(8) 0.3852(2) 0.47220(9) 0.0176(2) Uani 1 1 d
N2 N 0.39966(9) 0.3047(2) 0.38144(10) 0.0199(2) Uani 1 1 d
N3 N 0.44867(9) 0.5057(2) 0.32587(10) 0.0211(2) Uani 1 1 d
N4 N 0.40113(9) 0.7267(2) 0.37923(10) 0.0184(2) Uani 1 1 d
N5 N 0.26531(9) 0.8167(2) 0.55154(10) 0.0175(2) Uani 1 1 d
N6 N 0.15716(9) 0.7191(2) 0.59078(10) 0.0167(2) Uani 1 1 d
N7 N 0.10827(8) 1.2033(2) 0.82051(9) 0.0160(2) Uani 1 1 d
C1 C 0.32389(9) 0.6484(2) 0.46892(11) 0.0149(2) Uani 1 1 d
H4 H 0.4249(16) 0.901(4) 0.3514(19) 0.047(5) Uiso 1 1 d
H5 H 0.2633(15) 0.985(3) 0.5303(16) 0.033(5) Uiso 1 1 d
H6B H 0.1609(15) 0.558(4) 0.6290(18) 0.035(5) Uiso 1 1 d
H6A H 0.1064(14) 0.700(3) 0.5156(17) 0.033(4) Uiso 1 1 d
H6C H 0.1254(15) 0.850(4) 0.6541(18) 0.038(5) Uiso 1 1 d

loop_
_atom_site_aniso_label
_atom_site_aniso_U_11
_atom_site_aniso_U_22
_atom_site_aniso_U_33
_atom_site_aniso_U_23
_atom_site_aniso_U_13
_atom_site_aniso_U_12
O1 0.0269(5) 0.0226(5) 0.0255(4) -0.0119(4) 0.0007(3) 0.0036(4)
O2 0.0320(5) 0.0169(5) 0.0223(4) 0.0027(3) -0.0030(3) -0.0067(4)
O3 0.0307(5) 0.0277(6) 0.0226(4) 0.0080(4) 0.0136(4) 0.0080(4)
N1 0.0178(5) 0.0146(5) 0.0204(4) -0.0004(4) 0.0060(3) 0.0002(4)
N2 0.0192(5) 0.0155(5) 0.0252(5) 0.0001(4) 0.0084(4) -0.0004(4)
N3 0.0219(5) 0.0147(6) 0.0269(5) 0.0000(4) 0.0089(4) 0.0002(4)
N4 0.0192(5) 0.0122(5) 0.0237(5) 0.0010(4) 0.0066(4) -0.0002(4)
N5 0.0166(5) 0.0129(5) 0.0230(5) -0.0016(4) 0.0047(4) -0.0002(4)
N6 0.0161(5) 0.0161(6) 0.0179(4) -0.0018(4) 0.0045(3) 0.0000(4)
N7 0.0181(5) 0.0158(5) 0.0142(4) 0.0002(4) 0.0009(3) 0.0025(4)
C1 0.0135(5) 0.0145(6) 0.0167(5) 0.0001(4) 0.0011(4) 0.0006(4)

loop_
_atom_type_symbol
_atom_type_description
_atom_type_scat_dispersion_real
_atom_type_scat_dispersion_imag
_atom_type_scat_source
C C 0.0033 0.0016 'International Tables Vol C Tables 4.2.6.8 and 6.1.1.4'
H H 0.0000 0.0000 'International Tables Vol C Tables 4.2.6.8 and 6.1.1.4'
N N 0.0061 0.0033 'International Tables Vol C Tables 4.2.6.8 and 6.1.1.4'
O O 0.0106 0.0060 'International Tables Vol C Tables 4.2.6.8 and 6.1.1.4'

loop_
_geom_angle_atom_site_label_1
_geom_angle_atom_site_label_2
_geom_angle_atom_site_label_3
_geom_angle
C1 N1 N2 104.87(9)
N3 N2 N1 111.45(10)
N2 N3 N4 106.37(10)
C1 N4 N3 108.00(10)
C1 N4 H4 131.4(12)
N3 N4 H4 120.6(12)
C1 N5 N6 114.37(10)
C1 N5 H5 117.8(12)
N6 N5 H5 111.9(12)
N5 N6 H6B 112.3(12)
N5 N6 H6A 112.8(10)
H6B N6 H6A 105.7(15)
N5 N6 H6C 107.0(10)
H6B N6 H6C 110.6(15)
H6A N6 H6C 108.4(14)
O1 N7 O2 121.01(10)
O1 N7 O3 121.52(11)
O2 N7 O3 117.47(10)
N1 C1 N4 109.30(10)
N1 C1 N5 125.81(10)
N4 C1 N5 124.67(11)

loop_
_geom_bond_atom_site_label_1
_geom_bond_atom_site_label_2
_geom_bond_distance
O1 N7 1.2249(13)
O2 N7 1.2582(14)
O3 N7 1.2621(13)
N1 C1 1.3194(17)
N1 N2 1.3665(14)
N2 N3 1.2881(15)
N3 N4 1.3518(15)
N4 C1 1.3397(15)
N4 H4 0.96(2)
N5 C1 1.3681(15)
N5 N6 1.4326(15)
N5 H5 0.871(17)
N6 H6B 0.890(19)
N6 H6A 0.962(17)
N6 H6C 0.985(19)

loop_
_geom_torsion_atom_site_label_1
_geom_torsion_atom_site_label_2
_geom_torsion_atom_site_label_3
_geom_torsion_atom_site_label_4
_geom_torsion
C1 N1 N2 N3 -0.04(13)
N1 N2 N3 N4 -0.47(13)
N2 N3 N4 C1 0.79(12)
N2 N1 C1 N4 0.53(12)
N2 N1 C1 N5 -174.35(11)
N3 N4 C1 N1 -0.83(13)
N3 N4 C1 N5 174.12(10)
N6 N5 C1 N1 -33.27(16)
N6 N5 C1 N4 152.60(11)
